data_7152854
loop_
_publ_author_name
'Webber, Matthew J'
'Warren, Sarah A'
'Grainger, Damian M'
'Weston, Matthew'
'Clark, Stacy'
'Woodhead, Steven J'
'Powell, Lyn'
'Stokes, Stephen'
'Alanine, Alexander'
'Stonehouse, Jeffrey P'
'Frampton, Christopher S'
'White, Andrew J P'
'Spivey, Alan C'

_publ_section_title
;
 Towards the enantioselective synthesis of (-)-euonyminol--preparation of
 a fully functionalised lower-rim model.
;
_journal_issue 15
_journal_name_full 'Organic &amp; biomolecular chemistry'
_journal_page_first 2514
_journal_page_last 2533
_journal_paper_doi 10.1039/c3ob27187k
_journal_volume 11
_journal_year 2013
_chemical_absolute_configuration unk
_chemical_formula_sum 'C23 H27 N O4'
_chemical_formula_weight 381.46
_chemical_name_common 03csf003
_chemical_name_systematic
;
?
;
_space_group_IT_number 4
_symmetry_cell_setting monoclinic
_symmetry_space_group_name_Hall 'P 2yb'
_symmetry_space_group_name_H-M 'P 1 21 1'
_atom_sites_solution_hydrogens geom
_atom_sites_solution_primary direct
_atom_sites_solution_secondary difmap
_audit_creation_method SHELXL-97
_cell_angle_alpha 90.00
_cell_angle_beta 90.1760(10)
_cell_angle_gamma 90.00
_cell_formula_units_Z 2
_cell_length_a 6.2151(2)
_cell_length_b 16.8252(5)
_cell_length_c 9.7311(4)
_cell_measurement_reflns_used 2311
_cell_measurement_temperature 120(1)
_cell_measurement_theta_max 27.485
_cell_measurement_theta_min 2.910
_cell_volume 1017.58(6)
_computing_cell_refinement 'HKL Scalepack (Otwinowski & Minor 1997)'
_computing_data_collection 'Collect (Nonius BV, 1997-2000)'
_computing_data_reduction 'HKL Denzo and Scalepack (Otwinowski & Minor 1997)'
_computing_molecular_graphics 'Bruker SHELXTL'
_computing_publication_material 'Bruker SHELXTL'
_computing_structure_refinement 'Bruker SHELXTL'
_computing_structure_solution 'Bruker SHELXTL'
_diffrn_ambient_temperature 120(1)
_diffrn_detector_area_resol_mean 9
_diffrn_measured_fraction_theta_full 0.998
_diffrn_measured_fraction_theta_max 0.998
_diffrn_measurement_device '95mm CCD camera on \k-goniostat'
_diffrn_measurement_device_type KappaCCD
_diffrn_measurement_method 'phi and omega scans'
_diffrn_radiation_monochromator 'graded mirror'
_diffrn_radiation_source 'Nonius FR591 Rotating anode'
_diffrn_radiation_type MoK\a
_diffrn_radiation_wavelength 0.71073
_diffrn_reflns_av_R_equivalents 0.0658
_diffrn_reflns_av_sigmaI/netI 0.0751
_diffrn_reflns_limit_h_max 7
_diffrn_reflns_limit_h_min -7
_diffrn_reflns_limit_k_max 20
_diffrn_reflns_limit_k_min -21
_diffrn_reflns_limit_l_max 12
_diffrn_reflns_limit_l_min -12
_diffrn_reflns_number 12036
_diffrn_reflns_theta_full 26.37
_diffrn_reflns_theta_max 26.37
_diffrn_reflns_theta_min 3.20
_exptl_absorpt_coefficient_mu 0.085
_exptl_absorpt_correction_type none
_exptl_crystal_colour Colourless
_exptl_crystal_density_diffrn 1.245
_exptl_crystal_density_method 'not measured'
_exptl_crystal_description Block
_exptl_crystal_F_000 408
_exptl_crystal_size_max 0.36
_exptl_crystal_size_mid 0.12
_exptl_crystal_size_min 0.10
_refine_diff_density_max 0.178
_refine_diff_density_min -0.244
_refine_diff_density_rms 0.050
_refine_ls_abs_structure_details 'Flack H D (1983), Acta Cryst. A39, 876-881'
_refine_ls_abs_structure_Flack -0.9(12)
_refine_ls_extinction_method none
_refine_ls_goodness_of_fit_ref 1.000
_refine_ls_hydrogen_treatment mixed
_refine_ls_matrix_type full
_refine_ls_number_parameters 260
_refine_ls_number_reflns 4019
_refine_ls_number_restraints 1
_refine_ls_restrained_S_all 1.000
_refine_ls_R_factor_all 0.0761
_refine_ls_R_factor_gt 0.0518
_refine_ls_shift/su_max 0.001
_refine_ls_shift/su_mean 0.000
_refine_ls_structure_factor_coef Fsqd
_refine_ls_weighting_details 'calc w=1/[\s^2^(Fo^2^)+(0.0600P)^2^+0.1200P] where P=(Fo^2^+2Fc^2^)/3'
_refine_ls_weighting_scheme calc
_refine_ls_wR_factor_gt 0.1087
_refine_ls_wR_factor_ref 0.1216
_reflns_number_gt 3150
_reflns_number_total 4019
_reflns_threshold_expression >2sigma(I)
_cod_data_source_file c3ob27187k.txt
_cod_data_source_block 17
_cod_depositor_comments
;
The following automatic conversions were performed:

'_symmetry_cell_setting' value 'Monoclinic' changed to 'monoclinic'
according to /home/saulius/struct/CIF-dictionaries/cif_core.dic
dictionary named 'cif_core.dic' version 2.4.2 from 2011-04-26.

Automatic conversion script
Id: cif_fix_values 1891 2012-01-12 08:04:46Z andrius 

 Adding full bibliography for 7152853--7152857.cif.
;
_cod_original_sg_symbol_H-M P2(1)
_cod_original_formula_sum 'C23 H27 N1 O4'
_cod_database_code 7152854

loop_
_symmetry_equiv_pos_as_xyz
'x, y, z'
'-x, y+1/2, -z'

loop_
_atom_site_label
_atom_site_type_symbol
_atom_site_fract_x
_atom_site_fract_y
_atom_site_fract_z
_atom_site_U_iso_or_equiv
_atom_site_adp_type
_atom_site_occupancy
_atom_site_symmetry_multiplicity
_atom_site_calc_flag
_atom_site_refinement_flags
O1 O 0.6507(3) 0.25093(11) 0.52867(18) 0.0247(4) Uani 1 1 d .
O2 O 1.2554(3) 0.41643(11) 0.60530(17) 0.0244(4) Uani 1 1 d .
O3 O 1.0034(3) 0.54883(12) 0.8452(2) 0.0318(5) Uani 1 1 d .
H3B H 1.012(5) 0.530(2) 0.926(4) 0.041(10) Uiso 1 1 d .
O4 O 0.8823(3) 0.16034(13) 0.6123(2) 0.0384(5) Uani 1 1 d .
N1 N 1.0219(4) 0.47246(17) 0.1168(2) 0.0406(7) Uani 1 1 d .
C1 C 0.6116(4) 0.38409(17) 0.3166(3) 0.0273(6) Uani 1 1 d .
H1A H 0.5147 0.3879 0.3968 0.033 Uiso 1 1 calc R
H1B H 0.5317 0.4041 0.2355 0.033 Uiso 1 1 calc R
C2 C 0.6661(5) 0.29662(17) 0.2928(3) 0.0285(6) Uani 1 1 d .
H2A H 0.5275 0.2665 0.2901 0.034 Uiso 1 1 calc R
C3 C 0.7988(4) 0.26424(17) 0.4128(3) 0.0263(6) Uani 1 1 d .
H3A H 0.8686 0.2130 0.3860 0.032 Uiso 1 1 calc R
C4 C 0.9656(4) 0.32155(17) 0.4647(3) 0.0249(6) Uani 1 1 d .
H4A H 1.0798 0.3006 0.5187 0.030 Uiso 1 1 calc R
C5 C 0.9657(4) 0.39854(16) 0.4410(2) 0.0211(6) Uani 1 1 d .
C6 C 1.1079(4) 0.45700(15) 0.5155(3) 0.0208(5) Uani 1 1 d .
H6A H 1.1911 0.4887 0.4468 0.025 Uiso 1 1 calc R
C7 C 0.9723(4) 0.51409(16) 0.6054(2) 0.0193(5) Uani 1 1 d .
H7A H 1.0393 0.5680 0.5992 0.023 Uiso 1 1 calc R
C8 C 0.7384(4) 0.52154(16) 0.5556(3) 0.0215(6) Uani 1 1 d .
H8A H 0.6551 0.4747 0.5899 0.026 Uiso 1 1 calc R
C9 C 0.7344(4) 0.52086(16) 0.3985(3) 0.0248(6) Uani 1 1 d .
H9A H 0.8315 0.5628 0.3633 0.030 Uiso 1 1 calc R
H9B H 0.5869 0.5327 0.3657 0.030 Uiso 1 1 calc R
C10 C 0.8072(4) 0.43842(16) 0.3416(3) 0.0236(6) Uani 1 1 d .
C11 C 1.0109(4) 0.48297(16) 0.7523(3) 0.0227(6) Uani 1 1 d .
C12 C 1.2402(4) 0.45200(17) 0.7391(3) 0.0264(6) Uani 1 1 d .
H12A H 1.3446 0.4961 0.7483 0.032 Uiso 1 1 calc R
H12B H 1.2707 0.4122 0.8114 0.032 Uiso 1 1 calc R
C13 C 0.7848(6) 0.2802(2) 0.1573(3) 0.0423(8) Uani 1 1 d .
H13A H 0.7956 0.2227 0.1430 0.063 Uiso 1 1 calc R
H13B H 0.9295 0.3032 0.1618 0.063 Uiso 1 1 calc R
H13C H 0.7049 0.3042 0.0809 0.063 Uiso 1 1 calc R
C14 C 0.6348(5) 0.59765(17) 0.6115(3) 0.0299(6) Uani 1 1 d .
H14A H 0.4836 0.5998 0.5830 0.045 Uiso 1 1 calc R
H14B H 0.7112 0.6441 0.5753 0.045 Uiso 1 1 calc R
H14C H 0.6436 0.5977 0.7121 0.045 Uiso 1 1 calc R
C15 C 0.8573(4) 0.41733(17) 0.7981(3) 0.0265(6) Uani 1 1 d .
H15A H 0.8582 0.3742 0.7304 0.040 Uiso 1 1 calc R
H15B H 0.7114 0.4389 0.8058 0.040 Uiso 1 1 calc R
H15C H 0.9036 0.3967 0.8876 0.040 Uiso 1 1 calc R
C16 C 0.9254(4) 0.45539(17) 0.2125(3) 0.0282(6) Uani 1 1 d .
C17 C 0.7178(4) 0.19864(15) 0.6241(3) 0.0248(6) Uani 1 1 d .
C18 C 0.5701(4) 0.19173(15) 0.7428(3) 0.0247(6) Uani 1 1 d .
C19 C 0.3855(4) 0.23774(17) 0.7538(3) 0.0314(7) Uani 1 1 d .
H19A H 0.3530 0.2765 0.6858 0.038 Uiso 1 1 calc R
C20 C 0.2487(5) 0.2267(2) 0.8648(3) 0.0412(8) Uani 1 1 d .
H20A H 0.1218 0.2579 0.8723 0.049 Uiso 1 1 calc R
C21 C 0.2958(5) 0.17071(19) 0.9645(3) 0.0388(8) Uani 1 1 d .
H21A H 0.2010 0.1634 1.0399 0.047 Uiso 1 1 calc R
C22 C 0.4804(5) 0.12548(19) 0.9546(3) 0.0380(8) Uani 1 1 d .
H22A H 0.5133 0.0874 1.0236 0.046 Uiso 1 1 calc R
C23 C 0.6174(5) 0.13571(17) 0.8443(3) 0.0324(7) Uani 1 1 d .
H23A H 0.7443 0.1045 0.8376 0.039 Uiso 1 1 calc R

loop_
_atom_site_aniso_label
_atom_site_aniso_U_11
_atom_site_aniso_U_22
_atom_site_aniso_U_33
_atom_site_aniso_U_23
_atom_site_aniso_U_13
_atom_site_aniso_U_12
O1 0.0287(9) 0.0213(10) 0.0241(10) 0.0032(8) 0.0002(7) -0.0013(8)
O2 0.0219(9) 0.0292(11) 0.0221(9) -0.0019(8) -0.0029(7) 0.0034(8)
O3 0.0471(12) 0.0297(11) 0.0186(11) -0.0022(9) -0.0005(9) 0.0023(9)
O4 0.0465(13) 0.0359(12) 0.0328(12) 0.0008(9) 0.0032(9) 0.0175(10)
N1 0.0546(17) 0.0437(16) 0.0234(14) 0.0004(12) -0.0015(12) -0.0191(13)
C1 0.0299(15) 0.0313(16) 0.0208(14) 0.0023(12) -0.0045(11) -0.0068(12)
C2 0.0338(15) 0.0292(16) 0.0225(15) -0.0039(12) -0.0005(11) -0.0099(12)
C3 0.0319(15) 0.0240(15) 0.0229(15) -0.0011(12) 0.0053(11) -0.0015(12)
C4 0.0232(14) 0.0274(16) 0.0240(14) -0.0030(12) 0.0028(11) 0.0033(11)
C5 0.0227(13) 0.0249(15) 0.0159(13) -0.0002(11) 0.0034(10) 0.0010(11)
C6 0.0221(12) 0.0222(14) 0.0181(13) 0.0009(11) 0.0016(10) 0.0000(11)
C7 0.0222(13) 0.0184(13) 0.0173(13) 0.0001(10) 0.0021(10) -0.0024(11)
C8 0.0222(13) 0.0199(13) 0.0225(14) 0.0030(11) 0.0004(10) 0.0036(11)
C9 0.0279(14) 0.0224(14) 0.0241(15) 0.0039(12) -0.0036(11) -0.0014(11)
C10 0.0303(14) 0.0260(15) 0.0144(12) 0.0018(11) -0.0003(10) -0.0043(11)
C11 0.0288(14) 0.0236(14) 0.0158(13) -0.0023(11) -0.0012(10) 0.0006(11)
C12 0.0248(14) 0.0306(16) 0.0238(14) 0.0023(12) -0.0045(10) -0.0028(11)
C13 0.060(2) 0.0358(19) 0.0310(17) -0.0084(14) 0.0011(14) -0.0120(16)
C14 0.0325(15) 0.0240(15) 0.0331(16) 0.0021(13) 0.0024(12) 0.0062(12)
C15 0.0264(14) 0.0299(15) 0.0231(14) 0.0048(12) -0.0016(10) 0.0009(12)
C16 0.0369(15) 0.0271(16) 0.0206(15) -0.0005(12) -0.0067(12) -0.0080(12)
C17 0.0352(16) 0.0161(14) 0.0230(15) -0.0048(11) -0.0043(11) 0.0018(12)
C18 0.0309(15) 0.0179(14) 0.0252(15) -0.0004(11) -0.0052(11) -0.0016(11)
C19 0.0328(15) 0.0279(17) 0.0335(16) 0.0107(13) -0.0012(12) 0.0022(13)
C20 0.0357(16) 0.0431(19) 0.0450(19) 0.0129(16) 0.0056(14) 0.0083(15)
C21 0.0445(18) 0.0380(19) 0.0341(18) 0.0079(15) 0.0059(14) -0.0049(15)
C22 0.0497(19) 0.0357(19) 0.0286(17) 0.0127(14) -0.0042(14) -0.0016(15)
C23 0.0419(17) 0.0262(16) 0.0290(16) 0.0028(13) -0.0074(12) 0.0030(13)

loop_
_atom_type_symbol
_atom_type_description
_atom_type_scat_dispersion_real
_atom_type_scat_dispersion_imag
_atom_type_scat_source
C C 0.0033 0.0016 'International Tables Vol C Tables 4.2.6.8 and 6.1.1.4'
H H 0.0000 0.0000 'International Tables Vol C Tables 4.2.6.8 and 6.1.1.4'
N N 0.0061 0.0033 'International Tables Vol C Tables 4.2.6.8 and 6.1.1.4'
O O 0.0106 0.0060 'International Tables Vol C Tables 4.2.6.8 and 6.1.1.4'

loop_
_geom_angle_atom_site_label_1
_geom_angle_atom_site_label_2
_geom_angle_atom_site_label_3
_geom_angle
_geom_angle_publ_flag
C17 O1 C3 115.8(2) yes
C12 O2 C6 108.06(18) yes
C11 O3 H3B 107(2) yes
C2 C1 C10 114.9(2) yes
C2 C1 H1A 108.5 ?
C10 C1 H1A 108.5 ?
C2 C1 H1B 108.5 ?
C10 C1 H1B 108.5 ?
H1A C1 H1B 107.5 ?
C1 C2 C3 110.3(2) yes
C1 C2 C13 114.2(2) yes
C3 C2 C13 109.4(2) yes
C1 C2 H2A 107.6 ?
C3 C2 H2A 107.6 ?
C13 C2 H2A 107.6 ?
O1 C3 C4 105.8(2) yes
O1 C3 C2 107.6(2) yes
C4 C3 C2 113.5(2) yes
O1 C3 H3A 109.9 ?
C4 C3 H3A 109.9 ?
C2 C3 H3A 109.9 ?
C5 C4 C3 125.0(2) yes
C5 C4 H4A 117.5 ?
C3 C4 H4A 117.5 ?
C4 C5 C6 124.0(2) yes
C4 C5 C10 122.7(2) yes
C6 C5 C10 113.1(2) yes
O2 C6 C5 110.8(2) yes
O2 C6 C7 107.31(19) yes
C5 C6 C7 110.9(2) yes
O2 C6 H6A 109.3 ?
C5 C6 H6A 109.3 ?
C7 C6 H6A 109.3 ?
C8 C7 C11 117.7(2) yes
C8 C7 C6 112.8(2) yes
C11 C7 C6 103.3(2) yes
C8 C7 H7A 107.5 ?
C11 C7 H7A 107.5 ?
C6 C7 H7A 107.5 ?
C9 C8 C14 110.8(2) yes
C9 C8 C7 109.1(2) yes
C14 C8 C7 110.7(2) yes
C9 C8 H8A 108.7 ?
C14 C8 H8A 108.7 ?
C7 C8 H8A 108.7 ?
C8 C9 C10 110.9(2) yes
C8 C9 H9A 109.5 ?
C10 C9 H9A 109.5 ?
C8 C9 H9B 109.5 ?
C10 C9 H9B 109.5 ?
H9A C9 H9B 108.0 ?
C16 C10 C5 107.4(2) yes
C16 C10 C1 111.9(2) yes
C5 C10 C1 110.2(2) yes
C16 C10 C9 105.9(2) yes
C5 C10 C9 110.6(2) yes
C1 C10 C9 110.8(2) yes
O3 C11 C12 110.5(2) yes
O3 C11 C15 110.7(2) yes
C12 C11 C15 111.3(2) yes
O3 C11 C7 108.5(2) yes
C12 C11 C7 100.4(2) yes
C15 C11 C7 114.9(2) yes
O2 C12 C11 106.44(19) yes
O2 C12 H12A 110.4 ?
C11 C12 H12A 110.4 ?
O2 C12 H12B 110.4 ?
C11 C12 H12B 110.4 ?
H12A C12 H12B 108.6 ?
C2 C13 H13A 109.5 ?
C2 C13 H13B 109.5 ?
H13A C13 H13B 109.5 ?
C2 C13 H13C 109.5 ?
H13A C13 H13C 109.5 ?
H13B C13 H13C 109.5 ?
C8 C14 H14A 109.5 ?
C8 C14 H14B 109.5 ?
H14A C14 H14B 109.5 ?
C8 C14 H14C 109.5 ?
H14A C14 H14C 109.5 ?
H14B C14 H14C 109.5 ?
C11 C15 H15A 109.5 ?
C11 C15 H15B 109.5 ?
H15A C15 H15B 109.5 ?
C11 C15 H15C 109.5 ?
H15A C15 H15C 109.5 ?
H15B C15 H15C 109.5 ?
N1 C16 C10 175.8(3) yes
O4 C17 O1 122.8(3) yes
O4 C17 C18 123.8(2) yes
O1 C17 C18 113.5(2) yes
C19 C18 C23 119.6(3) yes
C19 C18 C17 122.0(2) yes
C23 C18 C17 118.3(2) yes
C18 C19 C20 119.6(3) yes
C18 C19 H19A 120.2 ?
C20 C19 H19A 120.2 ?
C21 C20 C19 120.5(3) yes
C21 C20 H20A 119.7 ?
C19 C20 H20A 119.7 ?
C22 C21 C20 120.1(3) yes
C22 C21 H21A 120.0 ?
C20 C21 H21A 120.0 ?
C21 C22 C23 120.0(3) yes
C21 C22 H22A 120.0 ?
C23 C22 H22A 120.0 ?
C22 C23 C18 120.3(3) yes
C22 C23 H23A 119.9 ?
C18 C23 H23A 119.9 ?

loop_
_geom_bond_atom_site_label_1
_geom_bond_atom_site_label_2
_geom_bond_distance
_geom_bond_publ_flag
O1 C17 1.345(3) yes
O1 C3 1.474(3) yes
O2 C12 1.437(3) yes
O2 C6 1.437(3) yes
O3 C11 1.431(3) yes
O3 H3B 0.85(4) yes
O4 C17 1.214(3) yes
N1 C16 1.146(4) yes
C1 C2 1.528(4) yes
C1 C10 1.540(4) yes
C1 H1A 0.9900 ?
C1 H1B 0.9900 ?
C2 C3 1.528(4) yes
C2 C13 1.537(4) yes
C2 H2A 1.0000 ?
C3 C4 1.502(4) yes
C3 H3A 1.0000 ?
C4 C5 1.316(4) yes
C4 H4A 0.9500 ?
C5 C6 1.507(4) yes
C5 C10 1.533(4) yes
C6 C7 1.550(4) yes
C6 H6A 1.0000 ?
C7 C8 1.536(3) yes
C7 C11 1.540(3) yes
C7 H7A 1.0000 ?
C8 C9 1.529(4) yes
C8 C14 1.534(4) yes
C8 H8A 1.0000 ?
C9 C10 1.561(4) yes
C9 H9A 0.9900 ?
C9 H9B 0.9900 ?
C10 C16 1.485(4) yes
C11 C12 1.523(4) yes
C11 C15 1.527(4) yes
C12 H12A 0.9900 ?
C12 H12B 0.9900 ?
C13 H13A 0.9800 ?
C13 H13B 0.9800 ?
C13 H13C 0.9800 ?
C14 H14A 0.9800 ?
C14 H14B 0.9800 ?
C14 H14C 0.9800 ?
C15 H15A 0.9800 ?
C15 H15B 0.9800 ?
C15 H15C 0.9800 ?
C17 C18 1.482(4) yes
C18 C19 1.388(4) yes
C18 C23 1.396(4) yes
C19 C20 1.389(4) yes
C19 H19A 0.9500 ?
C20 C21 1.384(4) yes
C20 H20A 0.9500 ?
C21 C22 1.380(5) yes
C21 H21A 0.9500 ?
C22 C23 1.383(4) yes
C22 H22A 0.9500 ?
C23 H23A 0.9500 ?

loop_
_geom_hbond_atom_site_label_D
_geom_hbond_atom_site_label_H
_geom_hbond_atom_site_label_A
_geom_hbond_distance_DH
_geom_hbond_distance_HA
_geom_hbond_distance_DA
_geom_hbond_angle_DHA
_geom_hbond_site_symmetry_A
O3 H3B N1 0.85(4) 2.10(4) 2.941(3) 174(3) 1_556

loop_
_geom_torsion_atom_site_label_1
_geom_torsion_atom_site_label_2
_geom_torsion_atom_site_label_3
_geom_torsion_atom_site_label_4
_geom_torsion
_geom_torsion_publ_flag
C10 C1 C2 C3 55.7(3) yes
C10 C1 C2 C13 -68.0(3) yes
C17 O1 C3 C4 -80.5(3) yes
C17 O1 C3 C2 157.9(2) yes
C1 C2 C3 O1 76.2(3) yes
C13 C2 C3 O1 -157.4(2) yes
C1 C2 C3 C4 -40.5(3) yes
C13 C2 C3 C4 85.9(3) yes
O1 C3 C4 C5 -99.3(3) yes
C2 C3 C4 C5 18.4(4) yes
C3 C4 C5 C6 167.6(2) yes
C3 C4 C5 C10 -7.6(4) yes
C12 O2 C6 C5 -128.9(2) yes
C12 O2 C6 C7 -7.7(2) yes
C4 C5 C6 O2 5.4(3) yes
C10 C5 C6 O2 -179.04(18) yes
C4 C5 C6 C7 -113.7(3) yes
C10 C5 C6 C7 61.9(3) yes
O2 C6 C7 C8 -144.5(2) yes
C5 C6 C7 C8 -23.4(3) yes
O2 C6 C7 C11 -16.3(2) yes
C5 C6 C7 C11 104.8(2) yes
C11 C7 C8 C9 -157.9(2) yes
C6 C7 C8 C9 -37.7(3) yes
C11 C7 C8 C14 79.9(3) yes
C6 C7 C8 C14 -159.9(2) yes
C14 C8 C9 C10 -171.4(2) yes
C7 C8 C9 C10 66.5(3) yes
C4 C5 C10 C16 -102.7(3) yes
C6 C5 C10 C16 81.7(3) yes
C4 C5 C10 C1 19.4(3) yes
C6 C5 C10 C1 -156.2(2) yes
C4 C5 C10 C9 142.2(2) yes
C6 C5 C10 C9 -33.4(3) yes
C2 C1 C10 C16 75.6(3) yes
C2 C1 C10 C5 -43.9(3) yes
C2 C1 C10 C9 -166.6(2) yes
C8 C9 C10 C16 -145.5(2) yes
C8 C9 C10 C5 -29.4(3) yes
C8 C9 C10 C1 93.0(2) yes
C8 C7 C11 O3 -87.0(3) yes
C6 C7 C11 O3 148.0(2) yes
C8 C7 C11 C12 157.1(2) yes
C6 C7 C11 C12 32.0(2) yes
C8 C7 C11 C15 37.6(3) yes
C6 C7 C11 C15 -87.5(3) yes
C6 O2 C12 C11 29.5(3) yes
O3 C11 C12 O2 -152.7(2) yes
C15 C11 C12 O2 83.8(3) yes
C7 C11 C12 O2 -38.3(3) yes
C5 C10 C16 N1 -79(4) yes
C1 C10 C16 N1 160(4) yes
C9 C10 C16 N1 39(4) yes
C3 O1 C17 O4 -4.9(4) yes
C3 O1 C17 C18 176.0(2) yes
O4 C17 C18 C19 178.7(3) yes
O1 C17 C18 C19 -2.2(4) yes
O4 C17 C18 C23 -2.8(4) yes
O1 C17 C18 C23 176.3(2) yes
C23 C18 C19 C20 -0.8(4) yes
C17 C18 C19 C20 177.7(3) yes
C18 C19 C20 C21 0.4(5) yes
C19 C20 C21 C22 0.3(5) yes
C20 C21 C22 C23 -0.6(5) yes
C21 C22 C23 C18 0.1(4) yes
C19 C18 C23 C22 0.6(4) yes
C17 C18 C23 C22 -178.0(3) yes
